data_2228515
loop_
_publ_author_name
'Guo, Jian-Hua'

_publ_section_title
;
 Tetrakis[1-phenyl-3-(1<i>H</i>-1,2,4-triazol-1-yl)propan-1-one-\k<i>N</i>^4^]bis(thiocyanato-\k<i>N</i>)nickel(II)
;
_journal_coeditor_code PK2286
_journal_issue 12
_journal_name_full 'Acta Crystallographica Section E'
_journal_page_first m1687
_journal_paper_doi 10.1107/S1600536810049081
_journal_volume 66
_journal_year 2010
_chemical_formula_iupac '[Ni (N C S)2 (C11 H11 N3 O)4]'
_chemical_formula_moiety 'C46 H44 N14 Ni O4 S2'
_chemical_formula_sum 'C46 H44 N14 Ni O4 S2'
_chemical_formula_weight 979.78
_chemical_name_systematic
;
Tetrakis[1-phenyl-3-(1<i>H</i>-1,2,4-triazol-1-yl)propan-1-one-
\k<i>N</i>^4^]bis(thiocyanato-\k<i>N</i>)nickel(II)
;
_space_group_IT_number 2
_symmetry_cell_setting triclinic
_symmetry_space_group_name_Hall '-P 1'
_symmetry_space_group_name_H-M 'P -1'
_atom_sites_solution_hydrogens geom
_atom_sites_solution_primary direct
_atom_sites_solution_secondary difmap
_cell_angle_alpha 68.907(2)
_cell_angle_beta 74.765(2)
_cell_angle_gamma 81.687(2)
_cell_formula_units_Z 1
_cell_length_a 7.8067(10)
_cell_length_b 11.8539(15)
_cell_length_c 13.8179(17)
_cell_measurement_reflns_used 3376
_cell_measurement_temperature 293(2)
_cell_measurement_theta_max 27.66
_cell_measurement_theta_min 2.71
_cell_volume 1149.3(3)
_computing_cell_refinement 'SAINT (Bruker, 2003)'
_computing_data_collection 'APEX2 (Bruker, 2003)'
_computing_data_reduction 'SAINT (Bruker, 2003)'
_computing_molecular_graphics 'SHELXTL (Sheldrick, 2008)'
_computing_publication_material 'SHELXTL (Sheldrick, 2008)'
_computing_structure_refinement 'SHELXL97 (Sheldrick, 2008)'
_computing_structure_solution 'SHELXS97 (Sheldrick, 2008)'
_diffrn_ambient_temperature 293(2)
_diffrn_measured_fraction_theta_full 0.988
_diffrn_measured_fraction_theta_max 0.988
_diffrn_measurement_device_type 'Bruker APEXII CCD area-detector'
_diffrn_measurement_method '\f and \w'
_diffrn_radiation_monochromator graphite
_diffrn_radiation_source 'fine-focus sealed tube'
_diffrn_radiation_type MoK\a
_diffrn_radiation_wavelength 0.71073
_diffrn_reflns_av_R_equivalents 0.0148
_diffrn_reflns_av_sigmaI/netI 0.0216
_diffrn_reflns_limit_h_max 8
_diffrn_reflns_limit_h_min -9
_diffrn_reflns_limit_k_max 12
_diffrn_reflns_limit_k_min -14
_diffrn_reflns_limit_l_max 12
_diffrn_reflns_limit_l_min -16
_diffrn_reflns_number 6289
_diffrn_reflns_theta_full 25.03
_diffrn_reflns_theta_max 25.03
_diffrn_reflns_theta_min 1.84
_diffrn_standards_number 0
_exptl_absorpt_coefficient_mu 0.574
_exptl_absorpt_correction_T_max 0.884
_exptl_absorpt_correction_T_min 0.838
_exptl_absorpt_correction_type multi-scan
_exptl_absorpt_process_details '(SADABS; Sheldrick, 1996)'
_exptl_crystal_colour green
_exptl_crystal_density_diffrn 1.416
_exptl_crystal_density_method 'not measured'
_exptl_crystal_description block
_exptl_crystal_F_000 510
_exptl_crystal_size_max 0.32
_exptl_crystal_size_mid 0.28
_exptl_crystal_size_min 0.22
_refine_diff_density_max 0.377
_refine_diff_density_min -0.340
_refine_ls_extinction_method none
_refine_ls_goodness_of_fit_ref 1.063
_refine_ls_hydrogen_treatment constr
_refine_ls_matrix_type full
_refine_ls_number_parameters 304
_refine_ls_number_reflns 4016
_refine_ls_number_restraints 1
_refine_ls_restrained_S_all 1.065
_refine_ls_R_factor_all 0.0341
_refine_ls_R_factor_gt 0.0293
_refine_ls_shift/su_max 0.001
_refine_ls_shift/su_mean 0.000
_refine_ls_structure_factor_coef Fsqd
_refine_ls_weighting_details 'calc w=1/[\s^2^(Fo^2^)+(0.0400P)^2^+0.2997P] where P=(Fo^2^+2Fc^2^)/3'
_refine_ls_weighting_scheme calc
_refine_ls_wR_factor_gt 0.0773
_refine_ls_wR_factor_ref 0.0796
_reflns_number_gt 3540
_reflns_number_total 4016
_reflns_threshold_expression I>2\s(I)
_cod_data_source_file pk2286.cif
_cod_data_source_block I
_cod_database_code 2228515
_cod_database_fobs_code 2228515

loop_
_symmetry_equiv_pos_as_xyz
'x, y, z'
'-x, -y, -z'

loop_
_atom_site_type_symbol
_atom_site_label
_atom_site_fract_x
_atom_site_fract_y
_atom_site_fract_z
_atom_site_U_iso_or_equiv
_atom_site_adp_type
_atom_site_calc_flag
_atom_site_refinement_flags
_atom_site_occupancy
_atom_site_disorder_assembly
_atom_site_disorder_group
Ni Ni1 0.0000 0.0000 1.0000 0.03496(10) Uani d S 1 . .
S S1 0.33805(8) 0.17536(5) 1.13687(5) 0.06495(17) Uani d U 1 . .
O O1 -0.2740(2) 0.43272(14) 0.66743(14) 0.0764(5) Uani d . 1 . .
O O2 0.7081(2) 0.11988(13) 0.41955(11) 0.0655(4) Uani d . 1 . .
N N1 -0.13110(18) 0.17612(12) 0.96907(11) 0.0392(3) Uani d . 1 . .
N N2 -0.3141(2) 0.33084(13) 0.91887(12) 0.0452(4) Uani d . 1 . .
N N3 -0.2531(2) 0.35006(14) 0.99458(13) 0.0532(4) Uani d . 1 . .
N N4 0.22222(18) 0.06368(13) 0.87523(10) 0.0396(3) Uani d . 1 . .
N N5 0.42461(19) 0.09149(13) 0.72860(11) 0.0413(3) Uani d . 1 . .
N N6 0.4816(2) 0.14708(15) 0.78321(12) 0.0524(4) Uani d . 1 . .
N N7 0.1164(2) 0.03338(14) 1.10545(12) 0.0463(4) Uani d . 1 . .
C C1 -0.1443(3) 0.25495(17) 1.02134(14) 0.0482(4) Uani d . 1 . .
H H1 -0.0805 0.2426 1.0728 0.058 Uiso calc R 1 . .
C C2 -0.2417(2) 0.22777(16) 0.90504(14) 0.0433(4) Uani d . 1 . .
H H2 -0.2650 0.1963 0.8574 0.052 Uiso calc R 1 . .
C C3 -0.4513(3) 0.41348(18) 0.87177(18) 0.0575(5) Uani d . 1 . .
H H3A -0.5452 0.4287 0.9282 0.069 Uiso calc R 1 . .
H H3B -0.5027 0.3749 0.8357 0.069 Uiso calc R 1 . .
C C4 -0.3814(3) 0.53338(17) 0.79313(15) 0.0517(5) Uani d . 1 . .
H H4A -0.4803 0.5932 0.7850 0.062 Uiso calc R 1 . .
H H4B -0.3006 0.5603 0.8219 0.062 Uiso calc R 1 . .
C C5 -0.2859(3) 0.52697(17) 0.68498(17) 0.0512(5) Uani d . 1 . .
C C6 -0.2094(3) 0.63838(17) 0.59972(15) 0.0478(4) Uani d . 1 . .
C C7 -0.2128(3) 0.74666(18) 0.61733(17) 0.0589(5) Uani d . 1 . .
H H7 -0.2664 0.7521 0.6842 0.071 Uiso calc R 1 . .
C C8 -0.1372(3) 0.8465(2) 0.53641(19) 0.0696(6) Uani d . 1 . .
H H8 -0.1401 0.9186 0.5493 0.084 Uiso calc R 1 . .
C C9 -0.0584(3) 0.8405(2) 0.43801(19) 0.0694(6) Uani d . 1 . .
H H9 -0.0070 0.9081 0.3840 0.083 Uiso calc R 1 . .
C C10 -0.0551(3) 0.7347(2) 0.41887(19) 0.0725(7) Uani d . 1 . .
H H10 -0.0023 0.7306 0.3514 0.087 Uiso calc R 1 . .
C C11 -0.1297(3) 0.6340(2) 0.49890(17) 0.0618(6) Uani d . 1 . .
H H11 -0.1263 0.5624 0.4851 0.074 Uiso calc R 1 . .
C C12 0.3558(3) 0.12746(18) 0.87042(14) 0.0501(5) Uani d . 1 . .
H H12 0.3584 0.1553 0.9249 0.060 Uiso calc R 1 . .
C C13 0.2719(2) 0.04232(16) 0.78431(13) 0.0430(4) Uani d . 1 . .
H H13 0.2086 -0.0012 0.7625 0.052 Uiso calc R 1 . .
C C14 0.5325(3) 0.08618(17) 0.62641(14) 0.0493(5) Uani d . 1 . .
H H14A 0.4685 0.0474 0.5967 0.059 Uiso calc R 1 . .
H H14B 0.6421 0.0382 0.6369 0.059 Uiso calc R 1 . .
C C15 0.5753(2) 0.21197(16) 0.54981(13) 0.0448(4) Uani d . 1 . .
H H15A 0.4652 0.2606 0.5427 0.054 Uiso calc R 1 . .
H H15B 0.6432 0.2490 0.5789 0.054 Uiso calc R 1 . .
C C16 0.6796(2) 0.21220(17) 0.44120(14) 0.0433(4) Uani d . 1 . .
C C17 0.7446(2) 0.32998(16) 0.36077(13) 0.0409(4) Uani d . 1 . .
C C18 0.6985(3) 0.43852(18) 0.37917(15) 0.0540(5) Uani d . 1 . .
H H18 0.6274 0.4396 0.4445 0.065 Uiso calc R 1 . .
C C19 0.7573(3) 0.54573(19) 0.30103(17) 0.0640(6) Uani d . 1 . .
H H19 0.7237 0.6188 0.3134 0.077 Uiso calc R 1 . .
C C20 0.8645(3) 0.5447(2) 0.20578(16) 0.0605(6) Uani d . 1 . .
H H20 0.9041 0.6170 0.1535 0.073 Uiso calc R 1 . .
C C21 0.9141(3) 0.4374(2) 0.18690(16) 0.0633(6) Uani d . 1 . .
H H21 0.9881 0.4368 0.1222 0.076 Uiso calc R 1 . .
C C22 0.8541(3) 0.33028(19) 0.26387(15) 0.0549(5) Uani d . 1 . .
H H22 0.8873 0.2577 0.2506 0.066 Uiso calc R 1 . .
C C23 0.2074(2) 0.09092(16) 1.12141(13) 0.0401(4) Uani d U 1 . .

loop_
_atom_site_aniso_label
_atom_site_aniso_U_11
_atom_site_aniso_U_22
_atom_site_aniso_U_33
_atom_site_aniso_U_12
_atom_site_aniso_U_13
_atom_site_aniso_U_23
Ni1 0.03343(17) 0.03979(18) 0.02712(16) -0.01089(12) -0.00462(12) -0.00422(12)
S1 0.0753(4) 0.0712(4) 0.0618(3) -0.0221(3) -0.0177(3) -0.0299(3)
O1 0.0911(12) 0.0527(9) 0.0871(11) -0.0029(8) -0.0070(9) -0.0353(8)
O2 0.0860(11) 0.0510(8) 0.0485(8) -0.0119(7) 0.0079(7) -0.0171(7)
N1 0.0398(8) 0.0403(8) 0.0326(7) -0.0093(6) -0.0067(6) -0.0048(6)
N2 0.0433(8) 0.0441(8) 0.0441(8) -0.0059(7) -0.0123(7) -0.0070(7)
N3 0.0634(10) 0.0478(9) 0.0490(9) -0.0007(8) -0.0173(8) -0.0148(7)
N4 0.0383(8) 0.0434(8) 0.0313(7) -0.0106(6) -0.0035(6) -0.0059(6)
N5 0.0421(8) 0.0440(8) 0.0316(7) -0.0120(6) -0.0004(6) -0.0074(6)
N6 0.0522(9) 0.0625(10) 0.0407(8) -0.0271(8) 0.0016(7) -0.0149(7)
N7 0.0434(8) 0.0555(9) 0.0386(8) -0.0095(7) -0.0108(7) -0.0106(7)
C1 0.0595(12) 0.0468(10) 0.0389(10) -0.0058(9) -0.0163(9) -0.0103(8)
C2 0.0427(10) 0.0456(10) 0.0390(9) -0.0107(8) -0.0085(8) -0.0089(8)
C3 0.0442(11) 0.0561(12) 0.0645(13) 0.0005(9) -0.0162(10) -0.0099(10)
C4 0.0539(11) 0.0465(10) 0.0526(11) 0.0065(9) -0.0187(9) -0.0131(9)
C5 0.0485(11) 0.0462(11) 0.0617(12) 0.0077(8) -0.0199(9) -0.0204(9)
C6 0.0481(11) 0.0468(10) 0.0494(11) 0.0110(8) -0.0187(9) -0.0169(8)
C7 0.0749(14) 0.0495(11) 0.0498(11) 0.0059(10) -0.0145(10) -0.0172(9)
C8 0.0873(17) 0.0482(12) 0.0687(15) 0.0031(11) -0.0207(13) -0.0149(11)
C9 0.0619(14) 0.0622(14) 0.0656(15) 0.0035(11) -0.0142(11) -0.0027(11)
C10 0.0664(15) 0.0860(18) 0.0514(13) 0.0121(13) -0.0045(11) -0.0196(12)
C11 0.0651(13) 0.0624(13) 0.0596(13) 0.0122(11) -0.0150(11) -0.0282(11)
C12 0.0558(11) 0.0570(11) 0.0366(9) -0.0258(9) 0.0021(8) -0.0152(8)
C13 0.0409(10) 0.0501(10) 0.0346(9) -0.0159(8) -0.0054(7) -0.0075(8)
C14 0.0524(11) 0.0510(11) 0.0353(9) -0.0089(9) 0.0050(8) -0.0120(8)
C15 0.0436(10) 0.0480(10) 0.0337(9) -0.0043(8) -0.0008(7) -0.0080(8)
C16 0.0409(10) 0.0480(10) 0.0361(9) -0.0038(8) -0.0054(7) -0.0106(8)
C17 0.0383(9) 0.0477(10) 0.0323(9) -0.0046(8) -0.0070(7) -0.0082(7)
C18 0.0627(12) 0.0512(11) 0.0382(10) -0.0030(9) -0.0022(9) -0.0098(8)
C19 0.0799(16) 0.0478(11) 0.0563(13) -0.0061(11) -0.0133(11) -0.0088(10)
C20 0.0604(13) 0.0596(13) 0.0482(12) -0.0217(10) -0.0102(10) 0.0027(10)
C21 0.0624(13) 0.0771(15) 0.0361(10) -0.0192(11) 0.0063(9) -0.0088(10)
C22 0.0611(12) 0.0584(12) 0.0385(10) -0.0109(10) 0.0022(9) -0.0152(9)
C23 0.0417(9) 0.0467(10) 0.0299(8) -0.0030(7) -0.0084(7) -0.0101(7)

loop_
_atom_type_symbol
_atom_type_description
_atom_type_scat_dispersion_real
_atom_type_scat_dispersion_imag
_atom_type_scat_source
C C 0.0033 0.0016 'International Tables Vol C Tables 4.2.6.8 and 6.1.1.4'
H H 0.0000 0.0000 'International Tables Vol C Tables 4.2.6.8 and 6.1.1.4'
N N 0.0061 0.0033 'International Tables Vol C Tables 4.2.6.8 and 6.1.1.4'
O O 0.0106 0.0060 'International Tables Vol C Tables 4.2.6.8 and 6.1.1.4'
S S 0.1246 0.1234 'International Tables Vol C Tables 4.2.6.8 and 6.1.1.4'
Ni Ni 0.3393 1.1124 'International Tables Vol C Tables 4.2.6.8 and 6.1.1.4'

loop_
_geom_angle_atom_site_label_1
_geom_angle_atom_site_label_2
_geom_angle_atom_site_label_3
_geom_angle_site_symmetry_1
_geom_angle_site_symmetry_3
_geom_angle
_geom_angle_publ_flag
N7 Ni1 N7 2_557 . 180.0 ?
N7 Ni1 N4 2_557 . 89.53(6) ?
N7 Ni1 N4 . . 90.47(6) ?
N7 Ni1 N4 2_557 2_557 90.47(6) ?
N7 Ni1 N4 . 2_557 89.53(6) ?
N4 Ni1 N4 . 2_557 180.0 ?
N7 Ni1 N1 2_557 . 90.38(6) ?
N7 Ni1 N1 . . 89.62(6) ?
N4 Ni1 N1 . . 92.47(5) ?
N4 Ni1 N1 2_557 . 87.53(5) ?
N7 Ni1 N1 2_557 2_557 89.62(6) ?
N7 Ni1 N1 . 2_557 90.38(6) ?
N4 Ni1 N1 . 2_557 87.53(5) ?
N4 Ni1 N1 2_557 2_557 92.47(5) ?
N1 Ni1 N1 . 2_557 180.0 ?
C2 N1 C1 . . 102.31(15) ?
C2 N1 Ni1 . . 128.52(13) ?
C1 N1 Ni1 . . 128.48(12) ?
C2 N2 N3 . . 110.13(15) ?
C2 N2 C3 . . 129.49(17) ?
N3 N2 C3 . . 120.18(16) ?
C1 N3 N2 . . 102.04(15) ?
C13 N4 C12 . . 102.53(14) ?
C13 N4 Ni1 . . 127.68(12) ?
C12 N4 Ni1 . . 129.61(12) ?
C13 N5 N6 . . 109.87(14) ?
C13 N5 C14 . . 129.32(16) ?
N6 N5 C14 . . 120.71(14) ?
C12 N6 N5 . . 102.40(14) ?
C23 N7 Ni1 . . 149.53(14) ?
N3 C1 N1 . . 115.41(17) ?
N3 C1 H1 . . 122.3 ?
N1 C1 H1 . . 122.3 ?
N2 C2 N1 . . 110.11(17) ?
N2 C2 H2 . . 124.9 ?
N1 C2 H2 . . 124.9 ?
N2 C3 C4 . . 113.09(16) ?
N2 C3 H3A . . 109.0 ?
C4 C3 H3A . . 109.0 ?
N2 C3 H3B . . 109.0 ?
C4 C3 H3B . . 109.0 ?
H3A C3 H3B . . 107.8 ?
C5 C4 C3 . . 113.39(17) ?
C5 C4 H4A . . 108.9 ?
C3 C4 H4A . . 108.9 ?
C5 C4 H4B . . 108.9 ?
C3 C4 H4B . . 108.9 ?
H4A C4 H4B . . 107.7 ?
O1 C5 C6 . . 120.63(19) ?
O1 C5 C4 . . 120.17(19) ?
C6 C5 C4 . . 119.19(17) ?
C7 C6 C11 . . 118.2(2) ?
C7 C6 C5 . . 122.69(18) ?
C11 C6 C5 . . 119.16(18) ?
C8 C7 C6 . . 120.5(2) ?
C8 C7 H7 . . 119.8 ?
C6 C7 H7 . . 119.8 ?
C9 C8 C7 . . 120.7(2) ?
C9 C8 H8 . . 119.7 ?
C7 C8 H8 . . 119.7 ?
C8 C9 C10 . . 119.7(2) ?
C8 C9 H9 . . 120.2 ?
C10 C9 H9 . . 120.2 ?
C9 C10 C11 . . 120.4(2) ?
C9 C10 H10 . . 119.8 ?
C11 C10 H10 . . 119.8 ?
C10 C11 C6 . . 120.6(2) ?
C10 C11 H11 . . 119.7 ?
C6 C11 H11 . . 119.7 ?
N6 C12 N4 . . 114.85(17) ?
N6 C12 H12 . . 122.6 ?
N4 C12 H12 . . 122.6 ?
N4 C13 N5 . . 110.34(16) ?
N4 C13 H13 . . 124.8 ?
N5 C13 H13 . . 124.8 ?
N5 C14 C15 . . 110.42(15) ?
N5 C14 H14A . . 109.6 ?
C15 C14 H14A . . 109.6 ?
N5 C14 H14B . . 109.6 ?
C15 C14 H14B . . 109.6 ?
H14A C14 H14B . . 108.1 ?
C16 C15 C14 . . 112.64(15) ?
C16 C15 H15A . . 109.1 ?
C14 C15 H15A . . 109.1 ?
C16 C15 H15B . . 109.1 ?
C14 C15 H15B . . 109.1 ?
H15A C15 H15B . . 107.8 ?
O2 C16 C17 . . 121.11(16) ?
O2 C16 C15 . . 120.90(16) ?
C17 C16 C15 . . 117.98(16) ?
C18 C17 C22 . . 118.80(17) ?
C18 C17 C16 . . 122.40(16) ?
C22 C17 C16 . . 118.79(17) ?
C17 C18 C19 . . 120.34(19) ?
C17 C18 H18 . . 119.8 ?
C19 C18 H18 . . 119.8 ?
C20 C19 C18 . . 120.2(2) ?
C20 C19 H19 . . 119.9 ?
C18 C19 H19 . . 119.9 ?
C19 C20 C21 . . 120.16(19) ?
C19 C20 H20 . . 119.9 ?
C21 C20 H20 . . 119.9 ?
C20 C21 C22 . . 119.97(19) ?
C20 C21 H21 . . 120.0 ?
C22 C21 H21 . . 120.0 ?
C21 C22 C17 . . 120.5(2) ?
C21 C22 H22 . . 119.8 ?
C17 C22 H22 . . 119.8 ?
N7 C23 S1 . . 176.90(16) ?

loop_
_geom_bond_atom_site_label_1
_geom_bond_atom_site_label_2
_geom_bond_site_symmetry_2
_geom_bond_distance
_geom_bond_publ_flag
Ni1 N7 2_557 2.0783(15) ?
Ni1 N7 . 2.0783(15) ?
Ni1 N4 . 2.1028(13) ?
Ni1 N4 2_557 2.1028(13) ?
Ni1 N1 . 2.1351(14) ?
Ni1 N1 2_557 2.1351(14) ?
S1 C23 . 1.6282(19) ?
O1 C5 . 1.212(2) ?
O2 C16 . 1.211(2) ?
N1 C2 . 1.327(2) ?
N1 C1 . 1.351(2) ?
N2 C2 . 1.327(2) ?
N2 N3 . 1.355(2) ?
N2 C3 . 1.461(2) ?
N3 C1 . 1.311(2) ?
N4 C13 . 1.318(2) ?
N4 C12 . 1.349(2) ?
N5 C13 . 1.322(2) ?
N5 N6 . 1.349(2) ?
N5 C14 . 1.460(2) ?
N6 C12 . 1.309(2) ?
N7 C23 . 1.162(2) ?
C1 H1 . 0.9300 ?
C2 H2 . 0.9300 ?
C3 C4 . 1.516(3) ?
C3 H3A . 0.9700 ?
C3 H3B . 0.9700 ?
C4 C5 . 1.508(3) ?
C4 H4A . 0.9700 ?
C4 H4B . 0.9700 ?
C5 C6 . 1.492(3) ?
C6 C7 . 1.385(3) ?
C6 C11 . 1.385(3) ?
C7 C8 . 1.379(3) ?
C7 H7 . 0.9300 ?
C8 C9 . 1.360(3) ?
C8 H8 . 0.9300 ?
C9 C10 . 1.368(4) ?
C9 H9 . 0.9300 ?
C10 C11 . 1.378(3) ?
C10 H10 . 0.9300 ?
C11 H11 . 0.9300 ?
C12 H12 . 0.9300 ?
C13 H13 . 0.9300 ?
C14 C15 . 1.509(2) ?
C14 H14A . 0.9700 ?
C14 H14B . 0.9700 ?
C15 C16 . 1.507(2) ?
C15 H15A . 0.9700 ?
C15 H15B . 0.9700 ?
C16 C17 . 1.495(2) ?
C17 C18 . 1.379(3) ?
C17 C22 . 1.385(2) ?
C18 C19 . 1.383(3) ?
C18 H18 . 0.9300 ?
C19 C20 . 1.365(3) ?
C19 H19 . 0.9300 ?
C20 C21 . 1.371(3) ?
C20 H20 . 0.9300 ?
C21 C22 . 1.379(3) ?
C21 H21 . 0.9300 ?
C22 H22 . 0.9300 ?

loop_
_geom_torsion_atom_site_label_1
_geom_torsion_atom_site_label_2
_geom_torsion_atom_site_label_3
_geom_torsion_atom_site_label_4
_geom_torsion_site_symmetry_1
_geom_torsion_site_symmetry_2
_geom_torsion_site_symmetry_3
_geom_torsion_site_symmetry_4
_geom_torsion
_geom_torsion_publ_flag
N7 Ni1 N1 C2 2_557 . . . 0.68(14) ?
N7 Ni1 N1 C2 . . . . -179.32(14) ?
N4 Ni1 N1 C2 . . . . 90.22(14) ?
N4 Ni1 N1 C2 2_557 . . . -89.78(14) ?
N7 Ni1 N1 C1 2_557 . . . 169.37(15) ?
N7 Ni1 N1 C1 . . . . -10.63(15) ?
N4 Ni1 N1 C1 . . . . -101.08(15) ?
N4 Ni1 N1 C1 2_557 . . . 78.92(15) ?
C2 N2 N3 C1 . . . . 0.4(2) ?
C3 N2 N3 C1 . . . . 175.77(16) ?
N7 Ni1 N4 C13 2_557 . . . -19.91(15) ?
N7 Ni1 N4 C13 . . . . 160.09(15) ?
N1 Ni1 N4 C13 . . . . -110.27(15) ?
N1 Ni1 N4 C13 2_557 . . . 69.73(15) ?
N7 Ni1 N4 C12 2_557 . . . 165.83(16) ?
N7 Ni1 N4 C12 . . . . -14.17(16) ?
N1 Ni1 N4 C12 . . . . 75.48(16) ?
N1 Ni1 N4 C12 2_557 . . . -104.52(16) ?
C13 N5 N6 C12 . . . . -0.2(2) ?
C14 N5 N6 C12 . . . . -176.91(17) ?
N4 Ni1 N7 C23 . . . . 32.2(3) ?
N4 Ni1 N7 C23 2_557 . . . -147.8(3) ?
N1 Ni1 N7 C23 . . . . -60.3(3) ?
N1 Ni1 N7 C23 2_557 . . . 119.7(3) ?
N2 N3 C1 N1 . . . . -0.2(2) ?
C2 N1 C1 N3 . . . . -0.1(2) ?
Ni1 N1 C1 N3 . . . . -171.03(12) ?
N3 N2 C2 N1 . . . . -0.5(2) ?
C3 N2 C2 N1 . . . . -175.28(16) ?
C1 N1 C2 N2 . . . . 0.33(19) ?
Ni1 N1 C2 N2 . . . . 171.29(11) ?
C2 N2 C3 C4 . . . . -110.8(2) ?
N3 N2 C3 C4 . . . . 74.8(2) ?
N2 C3 C4 C5 . . . . 79.4(2) ?
C3 C4 C5 O1 . . . . 1.3(3) ?
C3 C4 C5 C6 . . . . -179.74(16) ?
O1 C5 C6 C7 . . . . -177.0(2) ?
C4 C5 C6 C7 . . . . 4.0(3) ?
O1 C5 C6 C11 . . . . 2.2(3) ?
C4 C5 C6 C11 . . . . -176.77(18) ?
C11 C6 C7 C8 . . . . -0.5(3) ?
C5 C6 C7 C8 . . . . 178.7(2) ?
C6 C7 C8 C9 . . . . 0.1(4) ?
C7 C8 C9 C10 . . . . 0.4(4) ?
C8 C9 C10 C11 . . . . -0.6(4) ?
C9 C10 C11 C6 . . . . 0.2(4) ?
C7 C6 C11 C10 . . . . 0.3(3) ?
C5 C6 C11 C10 . . . . -178.9(2) ?
N5 N6 C12 N4 . . . . -0.2(2) ?
C13 N4 C12 N6 . . . . 0.5(2) ?
Ni1 N4 C12 N6 . . . . 175.88(13) ?
C12 N4 C13 N5 . . . . -0.6(2) ?
Ni1 N4 C13 N5 . . . . -176.09(11) ?
N6 N5 C13 N4 . . . . 0.5(2) ?
C14 N5 C13 N4 . . . . 176.90(16) ?
C13 N5 C14 C15 . . . . 128.03(19) ?
N6 N5 C14 C15 . . . . -55.9(2) ?
N5 C14 C15 C16 . . . . -177.37(15) ?
C14 C15 C16 O2 . . . . 6.2(3) ?
C14 C15 C16 C17 . . . . -174.59(16) ?
O2 C16 C17 C18 . . . . 173.0(2) ?
C15 C16 C17 C18 . . . . -6.3(3) ?
O2 C16 C17 C22 . . . . -6.5(3) ?
C15 C16 C17 C22 . . . . 174.30(17) ?
C22 C17 C18 C19 . . . . 1.5(3) ?
C16 C17 C18 C19 . . . . -177.93(19) ?
C17 C18 C19 C20 . . . . -1.3(3) ?
C18 C19 C20 C21 . . . . 0.2(4) ?
C19 C20 C21 C22 . . . . 0.6(4) ?
C20 C21 C22 C17 . . . . -0.4(3) ?
C18 C17 C22 C21 . . . . -0.7(3) ?
C16 C17 C22 C21 . . . . 178.80(19) ?
